data_4500486
loop_
_publ_author_name
'Yotnoi, Bunlawee'
'Rujiwatra, Apinpus'
'Reddy, M. L. P.'
'Sarma, Debajit'
'Natarajan, Srinivasan'

_publ_section_title
;
 Lanthanide Sulfate Frameworks: Synthesis, Structure, and Optical
 Properties
;
_journal_issue 4
_journal_name_full 'Crystal Growth &amp; Design'
_journal_page_first 1347
_journal_paper_doi 10.1021/cg101589d
_journal_volume 11
_journal_year 2011
_chemical_formula_moiety 'C10 H10 N2 Nd2 O18 S4'
_chemical_formula_sum 'C10 H10 N2 Nd2 O18 S4'
_chemical_formula_weight 862.92
_chemical_name_common Nd-Sulfate
_chemical_name_systematic
;
 ?
;
_space_group_IT_number 2
_symmetry_cell_setting triclinic
_symmetry_space_group_name_Hall '-P 1'
_symmetry_space_group_name_H-M 'P -1'
_atom_sites_solution_hydrogens geom
_atom_sites_solution_primary direct
_atom_sites_solution_secondary difmap
_audit_creation_method SHELXL-97
_cell_angle_alpha 79.4390(10)
_cell_angle_beta 83.7490(10)
_cell_angle_gamma 73.9880(10)
_cell_formula_units_Z 2
_cell_length_a 8.0119(5)
_cell_length_b 9.4075(6)
_cell_length_c 14.9538(9)
_cell_measurement_reflns_used 4159
_cell_measurement_temperature 293(2)
_cell_measurement_theta_max 26.00
_cell_measurement_theta_min 2.28
_cell_volume 1062.99(11)
_computing_cell_refinement 'SAINT (Bruker, 2000)'
_computing_data_collection 'SMART (Bruker, 2000)'
_computing_data_reduction SAINT
_computing_molecular_graphics 'Ortep-3 for Windows (Farrugia, 1999) and CAMERON (Watkin et al., 1993)'
_computing_publication_material 'PLATON (Spek, 2003)'
_computing_structure_refinement 'SHELXL-97 (Sheldrick, 1997)'
_computing_structure_solution 'SIR92 (Altomare et al., 1993)'
_diffrn_ambient_temperature 293(2)
_diffrn_measured_fraction_theta_full 0.996
_diffrn_measured_fraction_theta_max 0.996
_diffrn_measurement_device_type 'Bruker Smart CCD area detector'
_diffrn_measurement_method '\f and \w scans'
_diffrn_radiation_monochromator graphite
_diffrn_radiation_source 'fine-focus sealed tube'
_diffrn_radiation_type MoK\a
_diffrn_radiation_wavelength 0.71073
_diffrn_reflns_av_R_equivalents 0.0252
_diffrn_reflns_av_sigmaI/netI 0.0291
_diffrn_reflns_limit_h_max 9
_diffrn_reflns_limit_h_min -9
_diffrn_reflns_limit_k_max 11
_diffrn_reflns_limit_k_min -11
_diffrn_reflns_limit_l_max 18
_diffrn_reflns_limit_l_min -18
_diffrn_reflns_number 11057
_diffrn_reflns_theta_full 26.00
_diffrn_reflns_theta_max 26.00
_diffrn_reflns_theta_min 2.28
_exptl_absorpt_coefficient_mu 5.320
_exptl_absorpt_correction_T_max 0.9011
_exptl_absorpt_correction_T_min 0.5677
_exptl_absorpt_correction_type multi-scan
_exptl_absorpt_process_details '(SADABS; Sheldrick, 1996)'
_exptl_crystal_colour 'light purple'
_exptl_crystal_density_diffrn 2.696
_exptl_crystal_density_method 'not measured'
_exptl_crystal_description rod
_exptl_crystal_F_000 824
_exptl_crystal_size_max 0.12
_exptl_crystal_size_mid 0.04
_exptl_crystal_size_min 0.02
_refine_diff_density_max 0.726
_refine_diff_density_min -0.826
_refine_diff_density_rms 0.153
_refine_ls_extinction_method none
_refine_ls_goodness_of_fit_ref 1.079
_refine_ls_hydrogen_treatment constr
_refine_ls_matrix_type full
_refine_ls_number_parameters 325
_refine_ls_number_reflns 4159
_refine_ls_number_restraints 0
_refine_ls_restrained_S_all 1.079
_refine_ls_R_factor_all 0.0249
_refine_ls_R_factor_gt 0.0215
_refine_ls_shift/su_max 0.001
_refine_ls_shift/su_mean 0.000
_refine_ls_structure_factor_coef Fsqd
_refine_ls_weighting_details 'calc w=1/[\s^2^(Fo^2^)+(0.0257P)^2^+1.0297P] where P=(Fo^2^+2Fc^2^)/3'
_refine_ls_weighting_scheme calc
_refine_ls_wR_factor_gt 0.0538
_refine_ls_wR_factor_ref 0.0551
_reflns_number_gt 3814
_reflns_number_total 4159
_reflns_threshold_expression >2sigma(I)
_cod_data_source_file cg101589d_si_002.cif
_cod_data_source_block IIIa
_cod_depositor_comments
;
The following automatic conversions were performed:

'_symmetry_cell_setting' value 'Triclinic' changed to 'triclinic'
according to /home/saulius/struct/CIF-dictionaries/cif_core.dic
dictionary named 'cif_core.dic' version 2.4.1 from 2010-06-29.

Automatic conversion script
Id: cif_fix_values 1715 2011-07-08 13:25:40Z adriana 
;
_cod_database_code 4500486

loop_
_symmetry_equiv_pos_as_xyz
'x, y, z'
'-x, -y, -z'

loop_
_atom_site_label
_atom_site_type_symbol
_atom_site_fract_x
_atom_site_fract_y
_atom_site_fract_z
_atom_site_U_iso_or_equiv
_atom_site_adp_type
_atom_site_occupancy
_atom_site_symmetry_multiplicity
_atom_site_calc_flag
_atom_site_refinement_flags
Nd1 Nd 0.39241(2) 0.50949(2) 0.380040(12) 0.01078(6) Uani 1 1 d .
Nd2 Nd 0.26157(2) 0.04926(2) 0.371353(12) 0.01100(6) Uani 1 1 d .
O1 O 0.4153(4) 0.4093(3) 0.24301(18) 0.0208(6) Uani 1 1 d .
O2 O 0.0914(3) 0.4979(3) 0.3945(2) 0.0260(7) Uani 1 1 d .
O3 O 0.2281(3) -0.2783(3) 0.45570(18) 0.0211(6) Uani 1 1 d .
O4 O 0.3945(3) 0.3936(3) 0.54228(16) 0.0135(5) Uani 1 1 d .
O5 O 0.3199(3) -0.3230(3) 0.60952(17) 0.0167(5) Uani 1 1 d .
O6 O 0.5282(3) 0.6683(3) 0.25820(17) 0.0160(5) Uani 1 1 d .
O7 O 0.2212(3) 0.7140(3) 0.26512(17) 0.0170(6) Uani 1 1 d .
O8 O 0.3413(3) 0.2343(3) 0.44970(16) 0.0148(5) Uani 1 1 d .
O9 O 0.4736(3) 0.1243(3) 0.59246(18) 0.0184(6) Uani 1 1 d .
O10 O 0.2064(3) 0.2656(3) 0.25194(18) 0.0201(6) Uani 1 1 d .
O11 O 0.2075(3) -0.0698(3) 0.52936(17) 0.0174(6) Uani 1 1 d .
O12 O 0.0151(3) -0.0264(3) 0.32577(18) 0.0207(6) Uani 1 1 d .
O13 O 0.3456(3) 0.9250(3) 0.23381(17) 0.0180(6) Uani 1 1 d .
O14 O 0.0165(3) -0.2289(3) 0.58318(17) 0.0166(5) Uani 1 1 d .
O15 O 0.5017(3) 0.1386(3) 0.27011(17) 0.0168(5) Uani 1 1 d .
O16 O 0.4154(4) 0.2740(3) 0.12133(18) 0.0274(7) Uani 1 1 d .
O17 O 0.3799(4) 0.7681(3) 0.11889(18) 0.0264(7) Uani 1 1 d .
O18 O 0.1744(3) 0.2590(3) 0.59419(18) 0.0184(6) Uani 1 1 d .
S1 S 0.34311(11) 0.24956(9) 0.54695(6) 0.01038(17) Uani 1 1 d .
S2 S 0.38559(12) 0.27341(10) 0.21834(6) 0.01446(19) Uani 1 1 d .
S3 S 0.19425(11) -0.22657(9) 0.54515(6) 0.01125(18) Uani 1 1 d .
S4 S 0.36752(12) 0.77162(10) 0.21542(6) 0.01340(19) Uani 1 1 d .
N1 N 0.7025(5) -0.0422(4) 0.1514(2) 0.0270(8) Uani 1 1 d .
H1 H 0.6301 0.0103 0.1873 0.032 Uiso 1 1 calc R
N2 N 1.2808(5) -0.4712(4) -0.1390(2) 0.0270(8) Uani 1 1 d .
H2 H 1.3485 -0.5269 -0.1749 0.032 Uiso 1 1 calc R
C1 C 0.6944(6) 0.0017(5) 0.0617(3) 0.0369(12) Uani 1 1 d .
H1A H 0.6107 0.0873 0.0389 0.044 Uiso 1 1 calc R
C2 C 0.8092(6) -0.0793(5) 0.0027(3) 0.0360(12) Uani 1 1 d .
H2A H 0.8032 -0.0491 -0.0600 0.043 Uiso 1 1 calc R
C3 C 0.9357(5) -0.2079(4) 0.0376(3) 0.0208(8) Uani 1 1 d .
C4 C 0.9369(5) -0.2480(5) 0.1314(3) 0.0238(9) Uani 1 1 d .
H4 H 1.0188 -0.3327 0.1569 0.029 Uiso 1 1 calc R
C5 C 0.8178(5) -0.1634(5) 0.1871(3) 0.0268(9) Uani 1 1 d .
H5 H 0.8184 -0.1917 0.2500 0.032 Uiso 1 1 calc R
C6 C 1.1614(6) -0.3539(6) -0.1744(3) 0.0401(13) Uani 1 1 d .
H6 H 1.1526 -0.3310 -0.2372 0.048 Uiso 1 1 calc R
C7 C 1.3010(6) -0.5074(5) -0.0498(3) 0.0340(11) Uani 1 1 d .
H7 H 1.3882 -0.5903 -0.0273 0.041 Uiso 1 1 calc R
C8 C 1.1923(6) -0.4214(5) 0.0086(3) 0.0342(11) Uani 1 1 d .
H8 H 1.2066 -0.4453 0.0709 0.041 Uiso 1 1 calc R
C9 C 1.0606(5) -0.2985(4) -0.0252(3) 0.0209(8) Uani 1 1 d .
C10 C 1.0492(6) -0.2648(6) -0.1179(3) 0.0360(12) Uani 1 1 d .
H10 H 0.9653 -0.1813 -0.1428 0.043 Uiso 1 1 calc R

loop_
_atom_site_aniso_label
_atom_site_aniso_U_11
_atom_site_aniso_U_22
_atom_site_aniso_U_33
_atom_site_aniso_U_23
_atom_site_aniso_U_13
_atom_site_aniso_U_12
Nd1 0.01121(11) 0.01007(10) 0.00965(11) -0.00156(7) -0.00009(7) -0.00068(8)
Nd2 0.01037(11) 0.01050(10) 0.01086(11) -0.00246(7) 0.00013(7) -0.00047(8)
O1 0.0300(16) 0.0137(13) 0.0192(14) -0.0059(11) 0.0046(12) -0.0067(12)
O2 0.0146(14) 0.0175(14) 0.0442(19) -0.0056(13) 0.0025(13) -0.0028(11)
O3 0.0176(14) 0.0280(15) 0.0152(14) -0.0108(12) -0.0014(11) 0.0031(12)
O4 0.0172(13) 0.0110(12) 0.0127(13) -0.0018(10) -0.0003(10) -0.0046(10)
O5 0.0171(13) 0.0150(13) 0.0146(13) -0.0021(10) -0.0019(11) 0.0016(11)
O6 0.0137(13) 0.0142(13) 0.0181(14) -0.0033(11) 0.0005(11) -0.0003(11)
O7 0.0158(13) 0.0144(13) 0.0189(14) -0.0003(11) -0.0021(11) -0.0017(11)
O8 0.0167(13) 0.0160(13) 0.0124(13) -0.0038(10) 0.0003(10) -0.0050(11)
O9 0.0158(13) 0.0148(13) 0.0198(14) 0.0016(11) -0.0039(11) 0.0021(11)
O10 0.0158(14) 0.0200(14) 0.0225(15) -0.0003(11) -0.0017(11) -0.0030(11)
O11 0.0173(14) 0.0135(13) 0.0193(14) -0.0017(11) 0.0046(11) -0.0034(11)
O12 0.0164(14) 0.0218(14) 0.0259(15) -0.0100(12) 0.0004(11) -0.0048(11)
O13 0.0249(15) 0.0112(13) 0.0171(13) -0.0055(10) 0.0032(11) -0.0032(11)
O14 0.0115(13) 0.0153(13) 0.0224(14) -0.0049(11) 0.0040(11) -0.0031(10)
O15 0.0172(13) 0.0143(13) 0.0169(13) -0.0023(10) 0.0006(11) -0.0014(11)
O16 0.0450(19) 0.0237(15) 0.0121(14) -0.0044(12) 0.0004(13) -0.0064(14)
O17 0.0426(18) 0.0235(15) 0.0100(13) -0.0040(11) 0.0001(12) -0.0034(13)
O18 0.0116(13) 0.0199(14) 0.0206(14) -0.0018(11) 0.0045(11) -0.0020(11)
S1 0.0094(4) 0.0092(4) 0.0112(4) -0.0012(3) 0.0000(3) -0.0007(3)
S2 0.0204(5) 0.0118(4) 0.0108(4) -0.0027(3) 0.0010(4) -0.0038(4)
S3 0.0093(4) 0.0115(4) 0.0113(4) -0.0032(3) 0.0017(3) -0.0001(3)
S4 0.0186(5) 0.0100(4) 0.0105(4) -0.0023(3) 0.0003(3) -0.0019(4)
N1 0.0257(19) 0.028(2) 0.027(2) -0.0154(16) 0.0117(16) -0.0055(16)
N2 0.0249(19) 0.0274(19) 0.027(2) -0.0109(16) 0.0094(16) -0.0041(16)
C1 0.039(3) 0.030(3) 0.029(3) -0.002(2) 0.005(2) 0.008(2)
C2 0.047(3) 0.028(2) 0.020(2) -0.0035(19) 0.005(2) 0.009(2)
C3 0.020(2) 0.025(2) 0.018(2) -0.0075(17) 0.0004(16) -0.0036(17)
C4 0.021(2) 0.029(2) 0.020(2) -0.0081(18) -0.0048(17) -0.0006(18)
C5 0.026(2) 0.039(3) 0.018(2) -0.0109(19) 0.0005(17) -0.009(2)
C6 0.039(3) 0.056(3) 0.017(2) -0.011(2) -0.001(2) 0.004(2)
C7 0.035(3) 0.026(2) 0.031(3) -0.0044(19) 0.005(2) 0.006(2)
C8 0.042(3) 0.031(2) 0.019(2) -0.0046(18) 0.002(2) 0.008(2)
C9 0.021(2) 0.024(2) 0.019(2) -0.0072(17) -0.0008(16) -0.0056(17)
C10 0.030(3) 0.045(3) 0.022(2) -0.011(2) -0.0078(19) 0.014(2)

loop_
_atom_type_symbol
_atom_type_description
_atom_type_scat_dispersion_real
_atom_type_scat_dispersion_imag
_atom_type_scat_source
C C 0.0033 0.0016 'International Tables Vol C Tables 4.2.6.8 and 6.1.1.4'
H H 0.0000 0.0000 'International Tables Vol C Tables 4.2.6.8 and 6.1.1.4'
N N 0.0061 0.0033 'International Tables Vol C Tables 4.2.6.8 and 6.1.1.4'
O O 0.0106 0.0060 'International Tables Vol C Tables 4.2.6.8 and 6.1.1.4'
S S 0.1246 0.1234 'International Tables Vol C Tables 4.2.6.8 and 6.1.1.4'
Nd Nd -0.1943 3.0179 'International Tables Vol C Tables 4.2.6.8 and 6.1.1.4'

loop_
_geom_angle_atom_site_label_1
_geom_angle_atom_site_label_2
_geom_angle_atom_site_label_3
_geom_angle
_geom_angle_site_symmetry_1
_geom_angle_site_symmetry_3
O1 Nd1 O2 86.18(10) . .
O1 Nd1 O3 142.30(9) . 1_565
O2 Nd1 O3 74.04(9) . 1_565
O1 Nd1 O4 132.45(8) . .
O2 Nd1 O4 84.25(9) . .
O3 Nd1 O4 77.96(8) 1_565 .
O1 Nd1 O5 78.38(9) . 2_656
O2 Nd1 O5 135.44(9) . 2_656
O3 Nd1 O5 137.44(8) 1_565 2_656
O4 Nd1 O5 76.55(8) . 2_656
O1 Nd1 O6 72.39(9) . .
O2 Nd1 O6 126.63(9) . .
O3 Nd1 O6 93.90(9) 1_565 .
O4 Nd1 O6 144.97(8) . .
O5 Nd1 O6 88.00(8) 2_656 .
O1 Nd1 O7 73.00(9) . .
O2 Nd1 O7 70.81(9) . .
O3 Nd1 O7 70.29(8) 1_565 .
O4 Nd1 O7 143.77(8) . .
O5 Nd1 O7 139.45(8) 2_656 .
O6 Nd1 O7 56.41(8) . .
O1 Nd1 O4 133.07(9) . 2_666
O2 Nd1 O4 140.47(9) . 2_666
O3 Nd1 O4 70.35(8) 1_565 2_666
O4 Nd1 O4 72.16(9) . 2_666
O5 Nd1 O4 69.67(8) 2_656 2_666
O6 Nd1 O4 73.02(8) . 2_666
O7 Nd1 O4 111.35(8) . 2_666
O1 Nd1 O8 80.14(8) . .
O2 Nd1 O8 64.80(8) . .
O3 Nd1 O8 117.39(9) 1_565 .
O4 Nd1 O8 53.76(7) . .
O5 Nd1 O8 71.44(8) 2_656 .
O6 Nd1 O8 148.55(7) . .
O7 Nd1 O8 129.02(8) . .
O4 Nd1 O8 118.63(7) 2_666 .
O1 Nd1 S4 71.56(6) . .
O2 Nd1 S4 98.84(7) . .
O3 Nd1 S4 80.03(7) 1_565 .
O4 Nd1 S4 155.98(6) . .
O5 Nd1 S4 114.85(6) 2_656 .
O6 Nd1 S4 28.32(6) . .
O7 Nd1 S4 28.15(6) . .
O4 Nd1 S4 91.48(6) 2_666 .
O8 Nd1 S4 148.38(5) . .
O1 Nd1 S1 107.23(6) . .
O2 Nd1 S1 70.75(7) . .
O3 Nd1 S1 96.26(7) 1_565 .
O4 Nd1 S1 26.66(6) . .
O5 Nd1 S1 74.44(6) 2_656 .
O6 Nd1 S1 161.94(6) . .
O7 Nd1 S1 141.45(6) . .
O4 Nd1 S1 96.45(6) 2_666 .
O8 Nd1 S1 27.30(5) . .
S4 Nd1 S1 169.58(2) . .
O1 Nd1 Nd1 147.15(7) . 2_666
O2 Nd1 Nd1 115.41(7) . 2_666
O3 Nd1 Nd1 70.18(6) 1_565 2_666
O4 Nd1 Nd1 37.16(6) . 2_666
O5 Nd1 Nd1 68.86(6) 2_656 2_666
O6 Nd1 Nd1 107.94(6) . 2_666
O7 Nd1 Nd1 135.81(6) . 2_666
O4 Nd1 Nd1 34.99(5) 2_666 2_666
O8 Nd1 Nd1 87.02(5) . 2_666
S4 Nd1 Nd1 124.518(18) . 2_666
S1 Nd1 Nd1 62.151(16) . 2_666
O9 Nd2 O10 128.63(9) 2_656 .
O9 Nd2 O11 75.68(9) 2_656 .
O10 Nd2 O11 150.25(8) . .
O9 Nd2 O12 121.95(9) 2_656 .
O10 Nd2 O12 89.87(9) . .
O11 Nd2 O12 89.13(9) . .
O9 Nd2 O13 77.09(9) 2_656 1_545
O10 Nd2 O13 79.50(9) . 1_545
O11 Nd2 O13 127.29(8) . 1_545
O12 Nd2 O13 68.89(9) . 1_545
O9 Nd2 O14 151.02(9) 2_656 2_556
O10 Nd2 O14 72.24(9) . 2_556
O11 Nd2 O14 79.28(8) . 2_556
O12 Nd2 O14 71.51(8) . 2_556
O13 Nd2 O14 130.73(9) 1_545 2_556
O9 Nd2 O8 89.93(9) 2_656 .
O10 Nd2 O8 80.54(8) . .
O11 Nd2 O8 82.99(8) . .
O12 Nd2 O8 144.10(8) . .
O13 Nd2 O8 140.90(8) 1_545 .
O14 Nd2 O8 72.62(8) 2_556 .
O9 Nd2 O15 72.28(8) 2_656 .
O10 Nd2 O15 56.56(8) . .
O11 Nd2 O15 139.80(8) . .
O12 Nd2 O15 128.53(9) . .
O13 Nd2 O15 67.50(8) 1_545 .
O14 Nd2 O15 121.79(8) 2_556 .
O8 Nd2 O15 73.43(8) . .
O9 Nd2 S2 100.86(7) 2_656 .
O10 Nd2 S2 28.03(6) . .
O11 Nd2 S2 156.64(6) . .
O12 Nd2 S2 111.43(7) . .
O13 Nd2 S2 72.73(6) 1_545 .
O14 Nd2 S2 96.32(6) 2_556 .
O8 Nd2 S2 73.85(6) . .
O15 Nd2 S2 28.60(6) . .
S2 O1 Nd1 135.44(16) . .
S3 O3 Nd1 142.38(16) . 1_545
S1 O4 Nd1 106.07(12) . .
S1 O4 Nd1 137.91(14) . 2_666
Nd1 O4 Nd1 107.84(9) . 2_666
S3 O5 Nd1 143.39(15) . 2_656
S4 O6 Nd1 100.09(12) . .
S4 O7 Nd1 98.96(12) . .
S1 O8 Nd2 133.75(14) . .
S1 O8 Nd1 95.44(11) . .
Nd2 O8 Nd1 129.85(10) . .
S1 O9 Nd2 162.20(17) . 2_656
S2 O10 Nd2 101.92(13) . .
S3 O11 Nd2 118.36(14) . .
S4 O13 Nd2 134.76(15) . 1_565
S3 O14 Nd2 138.99(15) . 2_556
S2 O15 Nd2 96.46(12) . .
O18 S1 O9 110.42(16) . .
O18 S1 O8 111.76(15) . .
O9 S1 O8 110.01(15) . .
O18 S1 O4 110.53(15) . .
O9 S1 O4 109.92(15) . .
O8 S1 O4 104.03(14) . .
O18 S1 Nd1 119.65(11) . .
O9 S1 Nd1 129.55(11) . .
O8 S1 Nd1 57.25(10) . .
O4 S1 Nd1 47.27(9) . .
O16 S2 O1 110.71(16) . .
O16 S2 O10 112.45(17) . .
O1 S2 O10 108.38(16) . .
O16 S2 O15 111.25(16) . .
O1 S2 O15 108.98(16) . .
O10 S2 O15 104.84(15) . .
O16 S2 Nd2 131.00(13) . .
O1 S2 Nd2 118.24(11) . .
O10 S2 Nd2 50.05(10) . .
O15 S2 Nd2 54.95(10) . .
O5 S3 O3 110.44(15) . .
O5 S3 O14 108.85(15) . .
O3 S3 O14 110.54(16) . .
O5 S3 O11 111.35(16) . .
O3 S3 O11 107.00(16) . .
O14 S3 O11 108.63(15) . .
O17 S4 O13 111.29(16) . .
O17 S4 O7 113.08(17) . .
O13 S4 O7 108.26(15) . .
O17 S4 O6 110.01(16) . .
O13 S4 O6 109.59(15) . .
O7 S4 O6 104.35(14) . .
O17 S4 Nd1 129.82(12) . .
O13 S4 Nd1 118.86(11) . .
O7 S4 Nd1 52.89(10) . .
O6 S4 Nd1 51.59(10) . .
C5 N1 C1 122.2(4) . .
C6 N2 C7 122.6(4) . .
N1 C1 C2 120.2(4) . .
C1 C2 C3 119.6(4) . .
C4 C3 C2 117.5(4) . .
C4 C3 C9 122.0(4) . .
C2 C3 C9 120.5(4) . .
C5 C4 C3 120.4(4) . .
N1 C5 C4 120.2(4) . .
N2 C6 C10 119.6(4) . .
N2 C7 C8 119.5(4) . .
C7 C8 C9 120.2(4) . .
C10 C9 C8 117.6(4) . .
C10 C9 C3 121.5(4) . .
C8 C9 C3 120.9(4) . .
C9 C10 C6 120.5(4) . .

loop_
_geom_bond_atom_site_label_1
_geom_bond_atom_site_label_2
_geom_bond_distance
_geom_bond_site_symmetry_2
Nd1 O1 2.378(3) .
Nd1 O2 2.429(3) .
Nd1 O3 2.460(3) 1_565
Nd1 O4 2.471(2) .
Nd1 O5 2.482(2) 2_656
Nd1 O6 2.490(3) .
Nd1 O7 2.526(2) .
Nd1 O4 2.603(2) 2_666
Nd1 O8 2.731(2) .
Nd1 S4 3.1291(9) .
Nd1 S1 3.2320(9) .
Nd1 Nd1 4.1009(4) 2_666
Nd2 O9 2.340(2) 2_656
Nd2 O10 2.423(3) .
Nd2 O11 2.470(3) .
Nd2 O12 2.473(3) .
Nd2 O13 2.489(2) 1_545
Nd2 O14 2.509(2) 2_556
Nd2 O8 2.517(2) .
Nd2 O15 2.548(3) .
Nd2 S2 3.0922(9) .
O1 S2 1.478(3) .
O3 S3 1.479(3) .
O3 Nd1 2.460(3) 1_545
O4 S1 1.509(2) .
O4 Nd1 2.603(2) 2_666
O5 S3 1.466(3) .
O5 Nd1 2.482(2) 2_656
O6 S4 1.508(3) .
O7 S4 1.494(3) .
O8 S1 1.489(2) .
O9 S1 1.458(3) .
O9 Nd2 2.340(2) 2_656
O10 S2 1.485(3) .
O11 S3 1.482(3) .
O13 S4 1.477(3) .
O13 Nd2 2.489(2) 1_565
O14 S3 1.479(3) .
O14 Nd2 2.509(2) 2_556
O15 S2 1.489(3) .
O16 S2 1.443(3) .
O17 S4 1.442(3) .
O18 S1 1.443(3) .
N1 C5 1.319(6) .
N1 C1 1.334(6) .
N2 C6 1.314(6) .
N2 C7 1.331(6) .
C1 C2 1.374(6) .
C2 C3 1.403(6) .
C3 C4 1.385(5) .
C3 C9 1.492(5) .
C4 C5 1.374(6) .
C6 C10 1.379(6) .
C7 C8 1.371(6) .
C8 C9 1.391(6) .
C9 C10 1.371(6) .
